data_2003387
loop_
_publ_author_name
'Pilati, T.'

_publ_section_title
;
 Five 3,3'-Bridged 2,2'-Dithiophenes
;
_journal_issue 4
_journal_name_full 'Acta Crystallographica Section C'
_journal_page_first 690
_journal_page_last 697
_journal_paper_doi 10.1107/S0108270194010516
_journal_volume 51
_journal_year 1995
_chemical_compound_source
;
chemical synthesis (Sannicol\'o, 1994).
;
_chemical_formula_sum 'C13 H12 S2'
_chemical_formula_weight 232.36
_chemical_name_systematic
;
spiro-[4H-cyclopenta[2,1-b:3,4-b']dithiophene-4,1'-cyclopentane]
;
_symmetry_cell_setting trigonal
_symmetry_space_group_name_H-M 'P -3'
_cell_angle_alpha 90.00
_cell_angle_beta 90.00
_cell_angle_gamma 120.00
_cell_formula_units_Z 18
_cell_length_a 21.792(4)
_cell_length_b 21.792(4)
_cell_length_c 12.566(2)
_cell_measurement_radiation 'Mo K\a'
_cell_measurement_reflns_used 25
_cell_measurement_temperature 295(2)
_cell_measurement_theta_max 17.9
_cell_measurement_theta_min 9.7
_cell_measurement_wavelength 0.70930
_cell_volume 5168.0(16)
_computing_cell_refinement SDP
_computing_data_collection 'SDP (Frenz, 1983)'
_computing_data_reduction SDP
_computing_molecular_graphics 'ORTEP (Johnson, 1976)'
_computing_publication_material 'PARST (Nardelli, 1983)'
_computing_structure_refinement SDP
_computing_structure_solution 'MULTAN (Main et al., 1982)'
_diffrn_ambient_temperature 295(2)
_diffrn_measurement_device 'Enraf-Nonius CAD4'
_diffrn_measurement_method '\q/2\q scan'
_diffrn_radiation_monochromator graphite
_diffrn_radiation_source 'fine focus Philips Mo tube'
_diffrn_radiation_type 'Mo K\a'
_diffrn_radiation_wavelength 0.71073
_diffrn_reflns_av_R_equivalents 0.022
_diffrn_reflns_limit_h_max 22
_diffrn_reflns_limit_h_min 0
_diffrn_reflns_limit_k_max 13
_diffrn_reflns_limit_k_min 0
_diffrn_reflns_limit_l_max 12
_diffrn_reflns_limit_l_min -14
_diffrn_reflns_number 6637
_diffrn_reflns_theta_max 25
_diffrn_reflns_theta_min 2
_diffrn_standards_decay_% 0
_diffrn_standards_interval_time 360
_diffrn_standards_number 1
_exptl_absorpt_coefficient_mu 0.4079
_exptl_crystal_colour golden--yellow
_exptl_crystal_density_diffrn 1.3439
_exptl_crystal_description
;
Irregular prism
;
_exptl_crystal_F_000 2196.0
_exptl_crystal_size_max 0.034
_exptl_crystal_size_mid 0.030
_exptl_crystal_size_min 0.022
_refine_diff_density_max 0.21
_refine_diff_density_min >-0.21
_refine_ls_extinction_coef 7.7(6)x10^-8^
_refine_ls_extinction_method 'Stout & Jensen (1968)'
_refine_ls_goodness_of_fit_obs 1.654
_refine_ls_hydrogen_treatment refall
_refine_ls_matrix_type full-matrix
_refine_ls_number_parameters 551
_refine_ls_number_reflns 3498
_refine_ls_R_factor_obs 0.034
_refine_ls_shift/esd_max 0.15
_refine_ls_shift/esd_mean 0.03
_refine_ls_structure_factor_coef F
_refine_ls_weighting_details 'w = 2F~o~Lp/[\s^2^(I~o~) + (0.02I~o~)^2^]^1/2^'
_refine_ls_weighting_scheme calc
_refine_ls_wR_factor_obs 0.035
_reflns_number_observed 3498
_reflns_number_total 6045
_reflns_observed_criterion 'I~o~ > 2\s(I~o~)'
_cod_data_source_file na1119.cif
_cod_data_source_block II
_cod_depositor_comments
;
The following automatic conversions were performed:

'_cell_measurement_temperature' value 'room temperature' was changed
to '295(2)' - the room/ambient temperature average [293;298] in
Kelvins(K) was taken.

Automatic conversion script
Id: cif_fix_values 1646 2011-03-28 12:23:43Z adriana 

The following automatic conversions were performed:

'_cell_measurement_temperature' value 'room temperature' was changed
to '295(2)' - the room/ambient temperature average [293;298] in
Kelvins(K) was taken.

'_diffrn_ambient_temperature' value 'room
temperature' was changed to '295(2)' - the room/ambient temperature
average [293;298] in Kelvins(K) was taken.

'_symmetry_cell_setting'
value 'Trigonal' changed to 'trigonal' according to
/home/saulius/struct/CIF-dictionaries/cif_core.dic dictionary named
'cif_core.dic' version 2.4.1 from 2010-06-29.

Automatic conversion script
Id: cif_fix_values 1715 2011-07-08 13:25:40Z adriana 

The following automatic conversions were performed:

'_refine_ls_weighting_scheme' value 'w = 2F~o~Lp/[\s^2^(I~o~) +
(0.02I~o~)^2^]^1/2^' was changed to 'calc'. New tag
'_refine_ls_weighting_details' was created. The value of the new tag
was set to 'w = 2F~o~Lp/[\s^2^(I~o~) + (0.02I~o~)^2^]^1/2^'.

Automatic conversion script
Id: cif_fix_values 3143 2015-03-26 13:38:13Z robertas 
;
_cod_original_cell_volume 5168(2)
_cod_database_code 2003387

loop_
_atom_site_aniso_label
_atom_site_aniso_U_11
_atom_site_aniso_U_12
_atom_site_aniso_U_13
_atom_site_aniso_U_22
_atom_site_aniso_U_23
_atom_site_aniso_U_33
S1a 0.0466(4) 0.0289(2) 0.0073(3) 0.0561(4) 0.0023(3) 0.0476(4)
S7a 0.0466(4) 0.0178(3) -0.0090(3) 0.0462(4) -0.0053(3) 0.0475(4)
C2a 0.067(1) 0.0401(9) 0.001(1) 0.061(1) -0.006(1) 0.042(2)
C3a 0.051(1) 0.0215(9) -0.011(1) 0.046(1) -0.004(1) 0.043(2)
C4a 0.042(1) 0.0216(7) 0.000(1) 0.040(1) 0.005(1) 0.036(1)
C5a 0.038(1) 0.0198(7) 0.001(1) 0.038(1) 0.005(1) 0.036(1)
C6a 0.038(1) 0.0198(7) -0.002(1) 0.039(1) 0.002(1) 0.036(1)
C8a 0.074(1) 0.0347(9) -0.005(1) 0.054(1) -0.009(1) 0.038(2)
C9a 0.054(1) 0.0334(8) 0.008(1) 0.058(1) 0.007(1) 0.042(2)
C10a 0.045(1) 0.0250(7) 0.003(1) 0.043(1) 0.008(1) 0.034(1)
C11a 0.035(1) 0.0180(8) -0.002(1) 0.042(1) 0.003(1) 0.043(1)
C12a 0.047(1) 0.016(1) 0.001(1) 0.051(1) 0.010(1) 0.058(2)
C13a 0.046(1) 0.029(1) 0.016(2) 0.094(2) 0.019(2) 0.071(2)
C14a 0.052(1) 0.045(1) 0.004(1) 0.100(2) 0.003(2) 0.071(2)
C15a 0.048(1) 0.0338(9) -0.001(1) 0.069(1) 0.006(1) 0.048(2)
S1b 0.0570(4) 0.0282(2) 0.0024(3) 0.0447(4) 0.0082(3) 0.0480(4)
S7b 0.0429(4) 0.0160(2) -0.0062(3) 0.0417(4) -0.0094(3) 0.0494(4)
C2b 0.063(1) 0.0401(9) -0.002(1) 0.067(1) 0.004(1) 0.042(2)
C3b 0.047(1) 0.0254(9) -0.008(1) 0.053(1) -0.010(1) 0.042(2)
C4b 0.039(1) 0.0199(7) 0.002(1) 0.040(1) -0.003(1) 0.035(1)
C5b 0.041(1) 0.0200(7) 0.006(1) 0.037(1) 0.002(1) 0.037(1)
C6b 0.036(1) 0.0164(7) 0.002(1) 0.036(1) -0.003(1) 0.036(1)
C8b 0.053(1) 0.0292(9) -0.011(1) 0.061(1) -0.006(1) 0.040(2)
C9b 0.057(1) 0.0289(8) -0.002(1) 0.046(1) 0.003(1) 0.040(2)
C10b 0.040(1) 0.0208(7) 0.004(1) 0.040(1) -0.001(1) 0.032(1)
C11b 0.042(1) 0.0163(8) 0.000(1) 0.034(1) -0.003(1) 0.037(1)
C12b 0.060(1) 0.0249(9) 0.001(1) 0.040(1) -0.006(1) 0.049(2)
C13b 0.083(2) 0.031(1) -0.005(2) 0.041(1) -0.002(1) 0.067(2)
C14b 0.079(2) 0.015(1) 0.010(2) 0.041(1) 0.011(1) 0.067(2)
C15b 0.047(1) 0.014(1) 0.006(1) 0.043(1) -0.001(1) 0.053(2)
S1c 0.0687(4) 0.0377(2) -0.0010(4) 0.0521(4) 0.0086(3) 0.0538(4)
S7c 0.0464(4) 0.0282(2) 0.0039(3) 0.0550(4) -0.0047(3) 0.0479(4)
C2c 0.068(2) 0.025(1) 0.003(1) 0.049(1) 0.011(1) 0.046(2)
C3c 0.047(1) 0.0230(9) 0.007(1) 0.050(1) 0.000(1) 0.045(2)
C4c 0.042(1) 0.0183(8) -0.002(1) 0.038(1) -0.003(1) 0.032(1)
C5c 0.043(1) 0.0223(7) -0.005(1) 0.040(1) -0.002(1) 0.036(1)
C6c 0.040(1) 0.0209(7) -0.003(1) 0.041(1) -0.005(1) 0.035(1)
C8c 0.052(1) 0.022(1) 0.009(1) 0.055(1) 0.002(1) 0.040(2)
C9c 0.056(1) 0.0287(8) -0.004(1) 0.050(1) 0.003(1) 0.039(1)
C10c 0.042(1) 0.0196(7) -0.005(1) 0.038(1) -0.005(1) 0.031(1)
C11c 0.038(1) 0.0236(7) -0.003(1) 0.042(1) -0.004(1) 0.037(1)
C12c 0.047(1) 0.0305(9) -0.007(1) 0.063(1) -0.004(1) 0.055(2)
C13c 0.066(1) 0.0525(9) -0.008(1) 0.081(1) 0.003(1) 0.067(2)
C14c 0.077(1) 0.0504(8) 0.007(1) 0.062(1) 0.007(1) 0.061(2)
C15c 0.054(1) 0.0296(8) -0.001(1) 0.050(1) -0.005(1) 0.042(2)

loop_
_atom_site_label
_atom_site_fract_x
_atom_site_fract_y
_atom_site_fract_z
_atom_site_U_iso_or_equiv
_atom_site_thermal_displace_type
_atom_site_calc_attached_atom
_atom_site_type_symbol
S1a -0.56533 -0.23274 0.40489 0.0487(3) aniso . S
S7a -0.56931(3) -0.34072(3) 0.14458(6) 0.0491(3) aniso . S
C2a -0.4967(1) -0.1702(1) 0.4799(2) 0.0530(10) aniso . C
C3a -0.4324(1) -0.1550(1) 0.4427(2) 0.0477(10) aniso . C
C4a -0.4379(1) -0.1957(1) 0.3511(2) 0.0387(8) aniso . C
C5a -0.5068(1) -0.2395(1) 0.3223(2) 0.0367(9) aniso . C
C6a -0.5081(1) -0.2794(1) 0.2293(2) 0.0375(8) aniso . C
C8a -0.5029(1) -0.3419(1) 0.0719(2) 0.0539(10) aniso . C
C9a -0.4375(1) -0.2970(1) 0.1110(2) 0.0488(11) aniso . C
C10a -0.4396(1) -0.2602(1) 0.2030(2) 0.0397(9) aniso . C
C11a -0.3876(1) -0.2044(1) 0.2793(2) 0.0410(9) aniso . C
C12a -0.3317(1) -0.1363(1) 0.2223(2) 0.0557(12) aniso . C
C13a -0.2742(1) -0.1516(2) 0.1876(3) 0.0734(14) aniso . C
C14a -0.2788(1) -0.2089(2) 0.2606(3) 0.0708(13) aniso . C
C15a -0.3392(1) -0.2269(1) 0.3368(2) 0.0531(11) aniso . C
S1b 0.56049(3) 0.23704(3) 0.09478(6) 0.0486(3) aniso . S
S7b 0.66407(3) 0.23250(3) 0.35527(6) 0.0470(3) aniso . S
C2b 0.4943(1) 0.1710(1) 0.0212(2) 0.0538(11) aniso . C
C3b 0.4737(1) 0.1054(1) 0.0595(2) 0.0473(10) aniso . C
C4b 0.5122(1) 0.1078(1) 0.1509(2) 0.0380(9) aniso . C
C5b 0.5611(1) 0.1757(1) 0.1791(2) 0.0379(8) aniso . C
C6b 0.5990(1) 0.1739(1) 0.2725(2) 0.0364(9) aniso . C
C8b 0.6590(1) 0.1636(1) 0.4286(2) 0.0509(12) aniso . C
C9b 0.6098(1) 0.0992(1) 0.3912(2) 0.0463(10) aniso . C
C10b 0.5742(1) 0.1047(1) 0.3004(2) 0.0370(8) aniso . C
C11b 0.5160(1) 0.0550(1) 0.2253(2) 0.0386(10) aniso . C
C12b 0.5327(1) 0.0021(1) 0.1695(2) 0.0495(10) aniso . C
C13b 0.5128(2) -0.0572(1) 0.2499(3) 0.0634(12) aniso . C
C14b 0.4559(2) -0.0572(1) 0.3205(3) 0.0685(14) aniso . C
C15b 0.4462(1) 0.0040(1) 0.2823(2) 0.0515(11) aniso . C
S1c 0.11542(4) 0.02733(3) 0.62210(6) 0.0549(3) aniso . S
S7c 0.02192(3) -0.08705(3) 0.88315(6) 0.0485(3) aniso . S
C2c 0.1817(1) 0.0323(1) 0.5420(2) 0.0566(13) aniso . C
C3c 0.2061(1) -0.0108(1) 0.5747(2) 0.0479(10) aniso . C
C4c 0.1715(1) -0.0487(1) 0.6676(2) 0.0379(9) aniso . C
C5c 0.1212(1) -0.0333(1) 0.7017(2) 0.0395(10) aniso . C
C6c 0.0868(1) -0.0753(1) 0.7954(2) 0.0383(9) aniso . C
C8c 0.0335(1) -0.1484(1) 0.9515(2) 0.0510(11) aniso . C
C9c 0.0843(1) -0.1595(1) 0.9082(2) 0.0470(10) aniso . C
C10c 0.1157(1) -0.1171(1) 0.8176(2) 0.0372(9) aniso . C
C11c 0.1729(1) -0.1049(1) 0.7368(2) 0.0377(9) aniso . C
C12c 0.2441(1) -0.0861(1) 0.7875(2) 0.0538(11) aniso . C
C13c 0.2377(1) -0.1560(1) 0.8197(3) 0.0642(11) aniso . C
C14c 0.1783(1) -0.2132(1) 0.7505(2) 0.0597(11) aniso . C
C15c 0.1559(1) -0.1731(1) 0.6761(2) 0.0473(10) aniso . C
H2a -0.5070(10) -0.1520(10) 0.5350(20) 0.0307(42) iso C2a H
H3a -0.3900(10) -0.1220(10) 0.4700(20) 0.0254(38) iso C3a H
H8a -0.5170(10) -0.3720(10) 0.0190(20) 0.0285(40) iso C8a H
H9a -0.3980(10) -0.2900(10) 0.0830(20) 0.0249(38) iso C9a H
H121a -0.3540(10) -0.1260(10) 0.1690(20) 0.0350(45) iso C12a H
H122a -0.3140(10) -0.0960(10) 0.2710(20) 0.0342(44) iso C12a H
H131a -0.2840(10) -0.1690(10) 0.1120(20) 0.0415(50) iso C13a H
H132a -0.2280(10) -0.1060(10) 0.1910(30) 0.0643(67) iso C13a H
H141a -0.2920(10) -0.2520(10) 0.2180(20) 0.0463(53) iso C14a H
H142a -0.2350(10) -0.1950(10) 0.2970(20) 0.0533(58) iso C14a H
H151a -0.3660(10) -0.2750(10) 0.3610(20) 0.0249(38) iso C15a H
H152a -0.3190(10) -0.1960(10) 0.4030(20) 0.0450(52) iso C15a H
H2b 0.4770(10) 0.1810(10) -0.0360(20) 0.0382(47) iso C2b H
H3b 0.4400(10) 0.0670(10) 0.0320(20) 0.0224(37) iso C3b H
H8b 0.6890(10) 0.1730(10) 0.4840(20) 0.0345(44) iso C8b H
H9b 0.6010(10) 0.0580(10) 0.4210(20) 0.0215(36) iso C9b H
H121b 0.5020(10) -0.0170(10) 0.1070(20) 0.0274(40) iso C12b H
H122b 0.5810(10) 0.0250(10) 0.1470(20) 0.0271(40) iso C12b H
H131b 0.4960(10) -0.1010(10) 0.2150(20) 0.0430(50) iso C13b H
H132b 0.5550(10) -0.0460(10) 0.2880(20) 0.0335(44) iso C13b H
H141b 0.4110(10) -0.1020(10) 0.3230(20) 0.0406(50) iso C14b H
H142b 0.4730(10) -0.0470(10) 0.3980(20) 0.0473(54) iso C14b H
H151b 0.4090(10) -0.0130(10) 0.2330(20) 0.0317(43) iso C15b H
H152b 0.4370(10) 0.0270(10) 0.3390(20) 0.0299(41) iso C15b H
H2c 0.1950(10) 0.0630(10) 0.4860(20) 0.0332(44) iso C2c H
H3c 0.2427(9) -0.0138(9) 0.5420(20) 0.0164(33) iso C3c H
H8c 0.0060(10) -0.1700(10) 1.0070(20) 0.0317(42) iso C8c H
H9c 0.0982(9) -0.1891(9) 0.9350(20) 0.0191(34) iso C9c H
H121c 0.2540(10) -0.0530(10) 0.8440(20) 0.0238(37) iso C12c H
H122c 0.2810(10) -0.0640(10) 0.7310(20) 0.0323(43) iso C12c H
H131c 0.2240(10) -0.1660(10) 0.9000(20) 0.0398(48) iso C13c H
H132c 0.2820(10) -0.1550(10) 0.8150(20) 0.0401(50) iso C13c H
H141c 0.1370(10) -0.2450(10) 0.7960(20) 0.0353(44) iso C14c H
H142c 0.1950(10) -0.2410(10) 0.7150(20) 0.0327(44) iso C14c H
H151c 0.1073(9) -0.1995(9) 0.6580(20) 0.0179(34) iso C15c H
H152c 0.1840(10) -0.1600(10) 0.6100(20) 0.0282(41) iso C15c H

loop_
_atom_type_symbol
_atom_type_description
_atom_type_scat_source
_atom_type_scat_dispersion_real
_atom_type_scat_dispersion_imag
S Sulphur
;International Tables for X-ray Crystallography (1974, Vol. IV,
Tables 2.2A, 2.3.1 and 2.2C)
;
0.110 0.124

loop_
_geom_angle_atom_site_label_1
_geom_angle_atom_site_label_2
_geom_angle_atom_site_label_3
_geom_angle
_geom_angle_publ_flag
C2a S1a C5a 90.60(10) yes
C6a S7a C8a 90.50(10) yes
S1a C2a H2a 118(2) no
S1a C2a C3a 112.9(2) yes
C3a C2a H2a 129.0(10) no
C2a C3a H3a 126.0(10) no
C2a C3a C4a 111.9(2) yes
C4a C3a H3a 122(2) no
C3a C4a C11a 136.5(2) yes
C3a C4a C5a 111.8(2) yes
C5a C4a C11a 111.7(2) yes
S1a C5a C4a 112.7(2) yes
C4a C5a C6a 108.6(2) yes
S1a C5a C6a 138.7(2) yes
S7a C6a C5a 138.2(2) yes
C5a C6a C10a 108.6(2) yes
S7a C6a C10a 113.1(2) yes
S7a C8a H8a 116.0(10) no
S7a C8a C9a 112.7(2) yes
C9a C8a H8a 132(2) no
C8a C9a H9a 125(2) no
C8a C9a C10a 112.6(2) yes
C10a C9a H9a 123.0(10) no
C6a C10a C9a 111.1(2) yes
C9a C10a C11a 138.1(2) yes
C6a C10a C11a 110.8(2) yes
C4a C11a C10a 100.4(2) yes
C10a C11a C15a 113.3(2) no
C10a C11a C12a 113.0(2) no
C4a C11a C15a 114.6(2) no
C4a C11a C12a 115.5(2) no
C12a C11a C15a 100.7(2) no
C11a C12a H122a 110.0(10) no
C11a C12a H121a 108.0(10) no
C11a C12a C13a 105.3(2) no
H121a C12a H122a 105(2) no
C13a C12a H122a 112.0(10) no
C13a C12a H121a 116(2) no
C12a C13a H132a 108.0(10) no
C12a C13a H131a 108.0(10) no
C12a C13a C14a 106.7(3) no
H131a C13a H132a 109(2) no
C14a C13a H132a 114(2) no
C14a C13a H131a 110.0(10) no
C13a C14a H142a 113.0(10) no
C13a C14a H141a 109.0(10) no
C13a C14a C15a 106.7(3) no
H141a C14a H142a 109(2) no
C15a C14a H142a 112(2) no
C15a C14a H141a 107.0(10) no
C11a C15a C14a 105.4(2) no
C14a C15a H152a 108.0(10) no
C14a C15a H151a 117.0(10) no
C11a C15a H152a 108.0(10) no
C11a C15a H151a 111.0(10) no
H151a C15a H152a 107(2) no
C2b S1b C5b 90.60(10) yes
C6b S7b C8b 90.40(10) yes
S1b C2b H2b 121.0(10) no
S1b C2b C3b 113.0(2) yes
C3b C2b H2b 126.0(10) no
C2b C3b H3b 124(2) no
C2b C3b C4b 111.9(2) yes
C4b C3b H3b 124.0(10) no
C3b C4b C11b 137.1(2) yes
C3b C4b C5b 112.3(2) yes
C5b C4b C11b 110.6(2) yes
S1b C5b C4b 112.2(2) yes
C4b C5b C6b 109.1(2) yes
S1b C5b C6b 138.7(2) yes
S7b C6b C5b 138.3(2) yes
C5b C6b C10b 108.7(2) yes
S7b C6b C10b 113.0(2) yes
S7b C8b H8b 119.0(10) no
S7b C8b C9b 113.0(2) yes
C9b C8b H8b 128.0(10) no
C8b C9b H9b 124(2) no
C8b C9b C10b 112.0(2) yes
C10b C9b H9b 124.0(10) no
C6b C10b C9b 111.6(2) yes
C9b C10b C11b 137.6(2) yes
C6b C10b C11b 110.9(2) yes
C4b C11b C10b 100.7(2) yes
C10b C11b C15b 113.4(2) no
C10b C11b C12b 113.1(2) no
C4b C11b C15b 115.2(2) no
C4b C11b C12b 114.2(2) no
C12b C11b C15b 100.9(2) no
C11b C12b H122b 111.0(10) no
C11b C12b H121b 108.0(10) no
C11b C12b C13b 105.0(2) no
H121b C12b H122b 109(2) no
C13b C12b H122b 114.0(10) no
C13b C12b H121b 109.0(10) no
C12b C13b H132b 107.0(10) no
C12b C13b H131b 111(2) no
C12b C13b C14b 105.8(2) no
H131b C13b H132b 109(2) no
C14b C13b H132b 113(2) no
C14b C13b H131b 112.0(10) no
C13b C14b H142b 110.0(10) no
C13b C14b H141b 115.0(10) no
C13b C14b C15b 106.5(3) no
H141b C14b H142b 105(2) no
C15b C14b H142b 108.0(10) no
C15b C14b H141b 112.0(10) no
C11b C15b C14b 105.0(2) no
C14b C15b H152b 113.0(10) no
C14b C15b H151b 109.0(10) no
C11b C15b H152b 111.0(10) no
C11b C15b H151b 109.0(10) no
H151b C15b H152b 110(2) no
C2c S1c C5c 90.40(10) yes
C6c S7c C8c 90.40(10) yes
S1c C2c H2c 117.0(10) no
S1c C2c C3c 112.8(2) yes
C3c C2c H2c 131(2) no
C2c C3c H3c 124.0(10) no
C2c C3c C4c 112.1(2) yes
C4c C3c H3c 123.0(10) no
C3c C4c C11c 136.7(2) yes
C3c C4c C5c 112.1(2) yes
C5c C4c C11c 111.2(2) yes
S1c C5c C4c 112.6(2) yes
C4c C5c C6c 109.0(2) yes
S1c C5c C6c 138.4(2) yes
S7c C6c C5c 138.3(2) yes
C5c C6c C10c 108.7(2) yes
S7c C6c C10c 112.9(2) yes
S7c C8c H8c 119(2) no
S7c C8c C9c 112.9(2) yes
C9c C8c H8c 128.0(10) no
C8c C9c H9c 125.0(10) no
C8c C9c C10c 112.2(2) yes
C10c C9c H9c 123.0(10) no
C6c C10c C9c 111.5(2) yes
C9c C10c C11c 137.6(2) yes
C6c C10c C11c 110.8(2) yes
C4c C11c C10c 100.3(2) yes
C10c C11c C15c 112.3(2) no
C10c C11c C12c 113.6(2) no
C4c C11c C15c 113.8(2) no
C4c C11c C12c 116.7(2) no
C12c C11c C15c 100.8(2) no
C11c C12c H122c 107.0(10) no
C11c C12c H121c 109.0(10) no
C11c C12c C13c 105.7(2) no
H121c C12c H122c 110(2) no
C13c C12c H122c 109.0(10) no
C13c C12c H121c 116.0(10) no
C12c C13c H132c 112.0(10) no
C12c C13c H131c 110.0(10) no
C12c C13c C14c 106.3(2) no
H131c C13c H132c 104(2) no
C14c C13c H132c 114.0(10) no
C14c C13c H131c 110.0(10) no
C13c C14c H142c 110.0(10) no
C13c C14c H141c 110.0(10) no
C13c C14c C15c 105.3(2) no
H141c C14c H142c 109(2) no
C15c C14c H142c 114(2) no
C15c C14c H141c 108.0(10) no
C11c C15c C14c 105.0(2) no
C14c C15c H152c 111.0(10) no
C14c C15c H151c 112.0(10) no
C11c C15c H152c 109.0(10) no
C11c C15c H151c 111.0(10) no
H151c C15c H152c 109(2) no

loop_
_geom_bond_atom_site_label_1
_geom_bond_atom_site_label_2
_geom_bond_distance
_geom_bond_publ_flag
S1a C2a 1.716(2) yes
S1a C5a 1.707(2) yes
S7a C6a 1.708(2) yes
S7a C8a 1.722(2) yes
C2a C3a 1.352(3) yes
C2a H2a 0.88(2) no
C3a C4a 1.421(3) yes
C3a H3a 0.910(10) no
C4a C5a 1.365(2) yes
C4a C11a 1.503(3) yes
C5a C6a 1.448(3) yes
C6a C10a 1.374(3) yes
C8a C9a 1.355(2) yes
C8a H8a 0.87(2) no
C9a C10a 1.421(3) yes
C9a H9a 0.87(2) no
C10a C11a 1.518(2) yes
C11a C12a 1.546(2) no
C11a C15a 1.547(3) no
C12a C13a 1.513(4) no
C12a H121a 0.92(2) no
C12a H122a 0.98(2) no
C13a C14a 1.512(6) no
C13a H131a 1.01(2) no
C13a H132a 1.000(10) no
C14a C15a 1.512(3) no
C14a H141a 0.99(2) no
C14a H142a 0.96(2) no
C15a H151a 0.960(10) no
C15a H152a 1.02(2) no
S1b C2b 1.712(2) yes
S1b C5b 1.711(2) yes
S7b C6b 1.707(2) yes
S7b C8b 1.717(2) yes
C2b C3b 1.355(3) yes
C2b H2b 0.89(2) no
C3b C4b 1.408(3) yes
C3b H3b 0.860(10) no
C4b C5b 1.369(2) yes
C4b C11b 1.517(3) yes
C5b C6b 1.447(3) yes
C6b C10b 1.369(3) yes
C8b C9b 1.355(2) yes
C8b H8b 0.91(2) no
C9b C10b 1.418(3) yes
C9b H9b 0.90(2) no
C10b C11b 1.516(2) yes
C11b C12b 1.540(3) no
C11b C15b 1.540(2) no
C12b C13b 1.523(3) no
C12b H121b 0.98(2) no
C12b H122b 0.950(10) no
C13b C14b 1.525(6) no
C13b H131b 0.94(2) no
C13b H132b 0.95(2) no
C14b C15b 1.528(4) no
C14b H141b 0.980(10) no
C14b H142b 1.03(2) no
C15b H151b 0.94(2) no
C15b H152b 0.95(2) no
S1c C2c 1.719(2) yes
S1c C5c 1.711(2) yes
S7c C6c 1.708(2) yes
S7c C8c 1.711(2) yes
C2c C3c 1.354(3) yes
C2c H2c 0.91(2) no
C3c C4c 1.411(3) yes
C3c H3c 0.93(2) no
C4c C5c 1.366(3) yes
C4c C11c 1.515(3) yes
C5c C6c 1.449(3) yes
C6c C10c 1.370(3) yes
C8c C9c 1.359(3) yes
C8c H8c 0.89(2) no
C9c C10c 1.409(3) yes
C9c H9c 0.90(2) no
C10c C11c 1.525(3) yes
C11c C12c 1.531(3) no
C11c C15c 1.542(3) no
C12c C13c 1.514(3) no
C12c H121c 0.96(2) no
C12c H122c 1.00(2) no
C13c C14c 1.540(3) no
C13c H131c 1.04(2) no
C13c H132c 0.96(2) no
C14c C15c 1.517(3) yes
C14c H141c 1.000(10) no
C14c H142c 0.96(2) no
C15c H151c 0.950(10) no
C15c H152c 0.99(2) no
